data_4106393
loop_
_publ_author_name
'Wenliang Huang'
'Saeed I. Khan'
'Paula L. Diaconescu'

_publ_section_title
;
 Scandium Arene Inverted-Sandwich Complexes Supported by a Ferrocene
 Diamide Ligand
;
_journal_name_full 'Journal of the American Chemical Society'
_journal_page_first 10410
_journal_page_last 10413
_journal_paper_doi 10.1021/ja204304f
_journal_volume 133
_journal_year 2011
_chemical_formula_moiety 'C54 H84 Fe2 N4 Sc2 Si4, 2(C7 H8)'
_chemical_formula_sum 'C68 H100 Fe2 N4 Sc2 Si4'
_chemical_formula_weight 1287.50
_chemical_name_systematic
; 
 ? 
;
_space_group_IT_number 2
_symmetry_cell_setting triclinic
_symmetry_space_group_name_Hall '-P 1'
_symmetry_space_group_name_H-M 'P -1'
_atom_sites_solution_hydrogens geom
_atom_sites_solution_primary direct
_atom_sites_solution_secondary difmap
_audit_creation_method SHELXL-97
_cell_angle_alpha 86.243(2)
_cell_angle_beta 83.769(2)
_cell_angle_gamma 73.395(2)
_cell_formula_units_Z 1
_cell_length_a 10.011(2)
_cell_length_b 11.760(2)
_cell_length_c 15.043(3)
_cell_measurement_reflns_used 1040
_cell_measurement_temperature 100(2)
_cell_measurement_theta_max 21.76
_cell_measurement_theta_min 3.91
_cell_volume 1686.0(6)
_computing_cell_refinement 'Bruker SAINT'
_computing_data_collection 'Bruker APEX2'
_computing_data_reduction 'Bruker SAINT'
_computing_molecular_graphics 'Bruker SHELXTL'
_computing_publication_material 'Bruker SHELXTL'
_computing_structure_refinement 'SHELXL-97 (Sheldrick, 2008)'
_computing_structure_solution 'SHELXS-97 (Sheldrick, 2008)'
_diffrn_ambient_temperature 100(2)
_diffrn_measured_fraction_theta_full 0.980
_diffrn_measured_fraction_theta_max 0.949
_diffrn_measurement_device_type 'Bruker APEX-II CCD'
_diffrn_measurement_method '\f and \w scans'
_diffrn_radiation_monochromator graphite
_diffrn_radiation_source 'fine-focus sealed tube'
_diffrn_radiation_type MoK\a
_diffrn_radiation_wavelength 0.71073
_diffrn_reflns_av_R_equivalents 0.0000
_diffrn_reflns_av_sigmaI/netI 0.1688
_diffrn_reflns_limit_h_max 13
_diffrn_reflns_limit_h_min -13
_diffrn_reflns_limit_k_max 15
_diffrn_reflns_limit_k_min -15
_diffrn_reflns_limit_l_max 20
_diffrn_reflns_limit_l_min 0
_diffrn_reflns_number 8037
_diffrn_reflns_theta_full 25.00
_diffrn_reflns_theta_max 28.36
_diffrn_reflns_theta_min 3.78
_exptl_absorpt_coefficient_mu 0.727
_exptl_absorpt_correction_T_max 0.9771
_exptl_absorpt_correction_T_min 0.8230
_exptl_absorpt_correction_type multi-scan
_exptl_absorpt_process_details 'twinabs (Bruker)'
_exptl_crystal_colour 'dark purple'
_exptl_crystal_density_diffrn 1.268
_exptl_crystal_description block
_exptl_crystal_F_000 686
_exptl_crystal_size_max 0.23
_exptl_crystal_size_mid 0.11
_exptl_crystal_size_min 0.03
_refine_diff_density_max 0.941
_refine_diff_density_min -1.041
_refine_diff_density_rms 0.181
_refine_ls_extinction_method none
_refine_ls_goodness_of_fit_ref 1.004
_refine_ls_hydrogen_treatment constr
_refine_ls_matrix_type full
_refine_ls_number_parameters 363
_refine_ls_number_reflns 8037
_refine_ls_number_restraints 0
_refine_ls_restrained_S_all 1.004
_refine_ls_R_factor_all 0.1105
_refine_ls_R_factor_gt 0.0851
_refine_ls_shift/su_max 0.001
_refine_ls_shift/su_mean 0.000
_refine_ls_structure_factor_coef Fsqd
_refine_ls_weighting_details 'calc w=1/[\s^2^(Fo^2^)+(0.1076P)^2^+0.0000P] where P=(Fo^2^+2Fc^2^)/3'
_refine_ls_weighting_scheme calc
_refine_ls_wR_factor_gt 0.2043
_refine_ls_wR_factor_ref 0.2266
_reflns_number_gt 6106
_reflns_number_total 8037
_reflns_threshold_expression >2sigma(I)
_cod_data_source_file ja204304f_si_002_2.cif
_cod_data_source_block 2-naph
_cod_database_code 4106393

loop_
_symmetry_equiv_pos_as_xyz
'x, y, z'
'-x, -y, -z'

loop_
_atom_site_label
_atom_site_type_symbol
_atom_site_fract_x
_atom_site_fract_y
_atom_site_fract_z
_atom_site_U_iso_or_equiv
_atom_site_adp_type
_atom_site_occupancy
_atom_site_symmetry_multiplicity
_atom_site_calc_flag
_atom_site_refinement_flags
Sc1 Sc 0.81392(9) 0.52077(7) 0.15587(6) 0.0129(2) Uani 1 1 d .
Fe1 Fe 0.51819(6) 0.58000(5) 0.16471(4) 0.01317(18) Uani 1 1 d .
Si1 Si 0.82131(13) 0.44137(12) 0.38831(9) 0.0168(3) Uani 1 1 d .
Si2 Si 0.79298(14) 0.82164(11) 0.19035(9) 0.0169(3) Uani 1 1 d .
N1 N 0.7598(4) 0.4668(3) 0.2841(3) 0.0162(8) Uani 1 1 d .
N2 N 0.7574(4) 0.7060(3) 0.1427(3) 0.0172(8) Uani 1 1 d .
C1 C 0.8994(5) 0.3879(4) 0.0253(3) 0.0165(9) Uani 1 1 d .
H1A H 0.8190 0.3720 0.0068 0.020 Uiso 1 1 calc R
C2 C 0.9635(5) 0.3243(4) 0.1011(3) 0.0199(10) Uani 1 1 d .
H2A H 0.9426 0.2490 0.1244 0.024 Uiso 1 1 calc R
C3 C 1.0495(5) 0.3706(4) 0.1433(3) 0.0194(10) Uani 1 1 d .
H3A H 1.0914 0.3297 0.1983 0.023 Uiso 1 1 calc R
C4 C 1.0743(5) 0.4800(4) 0.1106(3) 0.0173(9) Uani 1 1 d .
H4A H 1.1308 0.5164 0.1448 0.021 Uiso 1 1 calc R
C5 C 1.0446(4) 0.5252(4) 0.0224(3) 0.0137(9) Uani 1 1 d .
C6 C 0.6244(5) 0.4692(4) 0.2669(3) 0.0159(9) Uani 1 1 d .
C7 C 0.4923(5) 0.5455(5) 0.2995(3) 0.0206(10) Uani 1 1 d .
H7 H 0.4783 0.6034 0.3433 0.025 Uiso 1 1 calc R
C8 C 0.3845(5) 0.5211(5) 0.2558(3) 0.0218(10) Uani 1 1 d .
H8 H 0.2869 0.5576 0.2672 0.026 Uiso 1 1 calc R
C9 C 0.4480(5) 0.4331(4) 0.1923(3) 0.0204(10) Uani 1 1 d .
H9 H 0.4006 0.4012 0.1532 0.024 Uiso 1 1 calc R
C10 C 0.5955(5) 0.4009(4) 0.1975(3) 0.0186(10) Uani 1 1 d .
H10 H 0.6635 0.3444 0.1618 0.022 Uiso 1 1 calc R
C11 C 0.6262(5) 0.7080(4) 0.1180(3) 0.0158(9) Uani 1 1 d .
C12 C 0.4892(5) 0.7594(4) 0.1614(4) 0.0194(10) Uani 1 1 d .
H12 H 0.4692 0.8053 0.2134 0.023 Uiso 1 1 calc R
C13 C 0.3879(5) 0.7307(4) 0.1143(3) 0.0191(10) Uani 1 1 d .
H13 H 0.2892 0.7572 0.1276 0.023 Uiso 1 1 calc R
C14 C 0.4605(5) 0.6553(4) 0.0434(3) 0.0178(9) Uani 1 1 d .
H14 H 0.4190 0.6213 0.0021 0.021 Uiso 1 1 calc R
C15 C 0.6058(5) 0.6404(4) 0.0459(3) 0.0164(9) Uani 1 1 d .
H15 H 0.6784 0.5936 0.0066 0.020 Uiso 1 1 calc R
C16 C 0.7053(6) 0.5422(5) 0.4729(4) 0.0281(12) Uani 1 1 d .
H16A H 0.6946 0.6249 0.4525 0.042 Uiso 1 1 calc R
H16B H 0.7469 0.5276 0.5301 0.042 Uiso 1 1 calc R
H16C H 0.6133 0.5271 0.4807 0.042 Uiso 1 1 calc R
C17 C 0.9969(6) 0.4693(5) 0.3744(4) 0.0306(12) Uani 1 1 d .
H17A H 0.9872 0.5513 0.3525 0.046 Uiso 1 1 calc R
H17B H 1.0590 0.4146 0.3312 0.046 Uiso 1 1 calc R
H17C H 1.0367 0.4566 0.4321 0.046 Uiso 1 1 calc R
C18 C 0.8381(5) 0.2832(4) 0.4309(4) 0.0226(10) Uani 1 1 d .
C19 C 0.9211(9) 0.1979(5) 0.3576(5) 0.0501(19) Uani 1 1 d .
H19A H 0.9306 0.1157 0.3790 0.075 Uiso 1 1 calc R
H19B H 1.0142 0.2097 0.3437 0.075 Uiso 1 1 calc R
H19C H 0.8711 0.2140 0.3036 0.075 Uiso 1 1 calc R
C20 C 0.6939(7) 0.2631(6) 0.4494(5) 0.0455(17) Uani 1 1 d .
H20A H 0.7038 0.1810 0.4712 0.068 Uiso 1 1 calc R
H20B H 0.6472 0.2776 0.3941 0.068 Uiso 1 1 calc R
H20C H 0.6379 0.3176 0.4947 0.068 Uiso 1 1 calc R
C21 C 0.9153(8) 0.2525(6) 0.5144(4) 0.0460(17) Uani 1 1 d .
H21A H 0.9220 0.1700 0.5338 0.069 Uiso 1 1 calc R
H21B H 0.8642 0.3054 0.5620 0.069 Uiso 1 1 calc R
H21C H 1.0096 0.2621 0.5013 0.069 Uiso 1 1 calc R
C22 C 0.6911(6) 0.8616(5) 0.3015(4) 0.0293(12) Uani 1 1 d .
H22A H 0.5909 0.8894 0.2936 0.044 Uiso 1 1 calc R
H22B H 0.7199 0.9247 0.3266 0.044 Uiso 1 1 calc R
H22C H 0.7092 0.7916 0.3423 0.044 Uiso 1 1 calc R
C23 C 0.9829(6) 0.7704(5) 0.2090(4) 0.0289(12) Uani 1 1 d .
H23A H 1.0003 0.6996 0.2490 0.043 Uiso 1 1 calc R
H23B H 1.0088 0.8336 0.2362 0.043 Uiso 1 1 calc R
H23C H 1.0389 0.7513 0.1516 0.043 Uiso 1 1 calc R
C24 C 0.7603(6) 0.9599(4) 0.1125(4) 0.0231(11) Uani 1 1 d .
C25 C 0.6084(7) 1.0022(6) 0.0927(5) 0.0474(18) Uani 1 1 d .
H25A H 0.5943 1.0730 0.0527 0.071 Uiso 1 1 calc R
H25B H 0.5485 1.0218 0.1487 0.071 Uiso 1 1 calc R
H25C H 0.5843 0.9393 0.0639 0.071 Uiso 1 1 calc R
C26 C 0.7966(7) 1.0590(5) 0.1543(5) 0.0387(15) Uani 1 1 d .
H26A H 0.7794 1.1291 0.1135 0.058 Uiso 1 1 calc R
H26B H 0.8955 1.0336 0.1655 0.058 Uiso 1 1 calc R
H26C H 0.7383 1.0787 0.2109 0.058 Uiso 1 1 calc R
C27 C 0.8545(9) 0.9286(6) 0.0255(5) 0.053(2) Uani 1 1 d .
H27A H 0.8392 0.9985 -0.0155 0.080 Uiso 1 1 calc R
H27B H 0.8320 0.8641 -0.0024 0.080 Uiso 1 1 calc R
H27C H 0.9527 0.9030 0.0385 0.080 Uiso 1 1 calc R
C1S C 0.2832(6) 0.0675(5) 0.2869(4) 0.0297(12) Uani 1 1 d .
C2S C 0.2834(6) 0.0099(5) 0.3700(4) 0.0330(13) Uani 1 1 d .
H2SA H 0.2482 -0.0574 0.3784 0.040 Uiso 1 1 calc R
C3S C 0.3341(7) 0.0486(5) 0.4416(4) 0.0372(14) Uani 1 1 d .
H3SA H 0.3322 0.0086 0.4985 0.045 Uiso 1 1 calc R
C4S C 0.3872(6) 0.1450(5) 0.4294(4) 0.0350(13) Uani 1 1 d .
H4SA H 0.4235 0.1711 0.4777 0.042 Uiso 1 1 calc R
C5S C 0.3876(6) 0.2031(5) 0.3478(4) 0.0340(13) Uani 1 1 d .
H5SA H 0.4230 0.2703 0.3398 0.041 Uiso 1 1 calc R
C6S C 0.3372(6) 0.1652(5) 0.2767(4) 0.0320(13) Uani 1 1 d .
H6SA H 0.3392 0.2060 0.2201 0.038 Uiso 1 1 calc R
C7S C 0.2237(7) 0.0290(5) 0.2098(5) 0.0394(15) Uani 1 1 d .
H7SA H 0.2334 0.0803 0.1569 0.059 Uiso 1 1 calc R
H7SB H 0.1245 0.0351 0.2258 0.059 Uiso 1 1 calc R
H7SC H 0.2747 -0.0534 0.1966 0.059 Uiso 1 1 calc R

loop_
_atom_site_aniso_label
_atom_site_aniso_U_11
_atom_site_aniso_U_22
_atom_site_aniso_U_33
_atom_site_aniso_U_23
_atom_site_aniso_U_13
_atom_site_aniso_U_12
Sc1 0.0115(4) 0.0133(4) 0.0140(4) 0.0002(3) 0.0000(3) -0.0044(3)
Fe1 0.0102(3) 0.0152(3) 0.0151(3) -0.0002(3) -0.0013(2) -0.0053(3)
Si1 0.0146(6) 0.0219(6) 0.0152(6) 0.0001(5) -0.0020(5) -0.0073(5)
Si2 0.0150(6) 0.0165(6) 0.0212(7) -0.0038(5) -0.0001(5) -0.0075(5)
N1 0.0126(19) 0.0233(19) 0.0142(19) -0.0015(16) -0.0004(14) -0.0074(16)
N2 0.0126(19) 0.0153(17) 0.024(2) -0.0009(16) -0.0040(15) -0.0043(15)
C1 0.014(2) 0.019(2) 0.018(2) -0.0059(18) 0.0035(17) -0.0075(18)
C2 0.023(3) 0.0094(19) 0.025(3) -0.0029(18) 0.0053(19) -0.0031(18)
C3 0.015(2) 0.023(2) 0.015(2) 0.0048(19) -0.0003(17) 0.0016(18)
C4 0.011(2) 0.023(2) 0.017(2) -0.0028(19) -0.0016(17) -0.0020(18)
C5 0.009(2) 0.0138(19) 0.017(2) -0.0037(17) 0.0014(16) -0.0015(16)
C6 0.017(2) 0.021(2) 0.013(2) 0.0074(18) -0.0053(17) -0.0088(18)
C7 0.019(2) 0.028(2) 0.016(2) 0.003(2) 0.0011(18) -0.011(2)
C8 0.017(2) 0.034(3) 0.017(2) 0.001(2) 0.0011(18) -0.013(2)
C9 0.020(2) 0.026(2) 0.022(3) 0.008(2) -0.0092(19) -0.017(2)
C10 0.019(2) 0.017(2) 0.021(2) 0.0043(18) -0.0012(18) -0.0093(18)
C11 0.012(2) 0.0136(19) 0.022(2) 0.0048(18) -0.0023(17) -0.0041(17)
C12 0.015(2) 0.014(2) 0.028(3) 0.0004(19) -0.0047(19) -0.0016(17)
C13 0.012(2) 0.017(2) 0.029(3) 0.0032(19) -0.0046(19) -0.0040(18)
C14 0.018(2) 0.020(2) 0.019(2) 0.0014(19) -0.0038(18) -0.0107(19)
C15 0.012(2) 0.019(2) 0.019(2) 0.0022(18) -0.0018(17) -0.0049(17)
C16 0.032(3) 0.030(3) 0.022(3) -0.005(2) -0.003(2) -0.008(2)
C17 0.027(3) 0.044(3) 0.027(3) 0.005(3) -0.012(2) -0.019(3)
C18 0.016(2) 0.025(2) 0.026(3) 0.005(2) -0.0028(19) -0.005(2)
C19 0.072(5) 0.023(3) 0.043(4) -0.002(3) 0.005(4) 0.003(3)
C20 0.034(4) 0.044(4) 0.066(5) 0.021(3) -0.012(3) -0.024(3)
C21 0.058(4) 0.053(4) 0.035(4) 0.026(3) -0.027(3) -0.025(3)
C22 0.030(3) 0.036(3) 0.025(3) -0.008(2) 0.001(2) -0.012(2)
C23 0.022(3) 0.030(3) 0.039(3) -0.008(2) -0.004(2) -0.013(2)
C24 0.025(3) 0.016(2) 0.029(3) -0.003(2) 0.005(2) -0.0104(19)
C25 0.042(4) 0.039(3) 0.070(5) 0.030(3) -0.026(4) -0.025(3)
C26 0.040(4) 0.018(2) 0.063(5) -0.003(3) -0.013(3) -0.014(2)
C27 0.086(6) 0.028(3) 0.037(4) 0.008(3) 0.017(4) -0.013(3)
C1S 0.018(3) 0.024(2) 0.046(4) -0.005(2) -0.010(2) -0.001(2)
C2S 0.033(3) 0.025(3) 0.044(4) 0.003(2) -0.004(3) -0.012(2)
C3S 0.040(4) 0.032(3) 0.036(4) 0.010(3) 0.001(3) -0.009(3)
C4S 0.036(3) 0.029(3) 0.040(4) -0.001(3) -0.007(3) -0.008(2)
C5S 0.031(3) 0.027(3) 0.048(4) 0.005(3) -0.006(3) -0.014(2)
C6S 0.023(3) 0.028(3) 0.043(4) 0.008(3) -0.008(2) -0.006(2)
C7S 0.030(3) 0.033(3) 0.055(4) -0.011(3) -0.011(3) -0.003(3)

loop_
_atom_type_symbol
_atom_type_description
_atom_type_scat_dispersion_real
_atom_type_scat_dispersion_imag
_atom_type_scat_source
C C 0.0033 0.0016 'International Tables Vol C Tables 4.2.6.8 and 6.1.1.4'
H H 0.0000 0.0000 'International Tables Vol C Tables 4.2.6.8 and 6.1.1.4'
N N 0.0061 0.0033 'International Tables Vol C Tables 4.2.6.8 and 6.1.1.4'
Si Si 0.0817 0.0704 'International Tables Vol C Tables 4.2.6.8 and 6.1.1.4'
Sc Sc 0.2519 0.3716 'International Tables Vol C Tables 4.2.6.8 and 6.1.1.4'
Fe Fe 0.3463 0.8444 'International Tables Vol C Tables 4.2.6.8 and 6.1.1.4'

loop_
_geom_angle_atom_site_label_1
_geom_angle_atom_site_label_2
_geom_angle_atom_site_label_3
_geom_angle
_geom_angle_site_symmetry_1
_geom_angle_site_symmetry_3
N1 Sc1 N2 110.65(16) . .
N1 Sc1 C2 98.32(16) . .
N2 Sc1 C2 148.94(16) . .
N1 Sc1 C3 94.30(16) . .
N2 Sc1 C3 130.97(16) . .
C2 Sc1 C3 31.70(16) . .
N1 Sc1 C1 125.46(16) . .
N2 Sc1 C1 123.20(16) . .
C2 Sc1 C1 33.11(16) . .
C3 Sc1 C1 57.38(16) . .
N1 Sc1 C4 115.77(15) . .
N2 Sc1 C4 98.59(16) . .
C2 Sc1 C4 57.27(16) . .
C3 Sc1 C4 32.83(15) . .
C1 Sc1 C4 66.38(15) . .
N1 Sc1 Fe1 77.08(11) . .
N2 Sc1 Fe1 77.54(11) . .
C2 Sc1 Fe1 121.19(12) . .
C3 Sc1 Fe1 150.92(12) . .
C1 Sc1 Fe1 105.10(11) . .
C4 Sc1 Fe1 166.98(11) . .
C13 Fe1 C8 101.6(2) . .
C13 Fe1 C14 40.99(19) . .
C8 Fe1 C14 122.3(2) . .
C13 Fe1 C12 40.88(19) . .
C8 Fe1 C12 114.6(2) . .
C14 Fe1 C12 68.78(19) . .
C13 Fe1 C7 117.3(2) . .
C8 Fe1 C7 40.90(19) . .
C14 Fe1 C7 156.1(2) . .
C12 Fe1 C7 100.8(2) . .
C13 Fe1 C9 119.34(19) . .
C8 Fe1 C9 40.6(2) . .
C14 Fe1 C9 110.00(19) . .
C12 Fe1 C9 151.9(2) . .
C7 Fe1 C9 68.6(2) . .
C13 Fe1 C10 158.16(19) . .
C8 Fe1 C10 68.0(2) . .
C14 Fe1 C10 127.44(19) . .
C12 Fe1 C10 160.7(2) . .
C7 Fe1 C10 68.0(2) . .
C9 Fe1 C10 40.50(19) . .
C13 Fe1 C15 67.91(19) . .
C8 Fe1 C15 161.9(2) . .
C14 Fe1 C15 40.29(18) . .
C12 Fe1 C15 67.77(19) . .
C7 Fe1 C15 156.9(2) . .
C9 Fe1 C15 130.56(19) . .
C10 Fe1 C15 116.25(19) . .
C13 Fe1 C6 154.8(2) . .
C8 Fe1 C6 67.97(19) . .
C14 Fe1 C6 163.52(19) . .
C12 Fe1 C6 120.85(19) . .
C7 Fe1 C6 39.98(19) . .
C9 Fe1 C6 68.37(18) . .
C10 Fe1 C6 40.72(18) . .
C15 Fe1 C6 127.59(18) . .
C13 Fe1 C11 67.92(18) . .
C8 Fe1 C11 151.2(2) . .
C14 Fe1 C11 68.11(18) . .
C12 Fe1 C11 40.07(18) . .
C7 Fe1 C11 118.41(19) . .
C9 Fe1 C11 167.58(19) . .
C10 Fe1 C11 130.18(18) . .
C15 Fe1 C11 40.23(18) . .
C6 Fe1 C11 109.71(18) . .
C13 Fe1 Sc1 126.71(14) . .
C8 Fe1 Sc1 128.33(15) . .
C14 Fe1 Sc1 107.34(14) . .
C12 Fe1 Sc1 95.03(14) . .
C7 Fe1 Sc1 94.75(14) . .
C9 Fe1 Sc1 111.41(14) . .
C10 Fe1 Sc1 71.10(13) . .
C15 Fe1 Sc1 67.46(13) . .
C6 Fe1 Sc1 60.47(13) . .
C11 Fe1 Sc1 59.33(12) . .
N1 Si1 C16 112.3(2) . .
N1 Si1 C17 106.0(2) . .
C16 Si1 C17 109.4(3) . .
N1 Si1 C18 111.4(2) . .
C16 Si1 C18 107.7(2) . .
C17 Si1 C18 110.0(2) . .
N2 Si2 C23 106.1(2) . .
N2 Si2 C22 113.4(2) . .
C23 Si2 C22 107.7(3) . .
N2 Si2 C24 111.4(2) . .
C23 Si2 C24 109.0(3) . .
C22 Si2 C24 109.0(2) . .
C6 N1 Si1 124.6(3) . .
C6 N1 Sc1 94.1(3) . .
Si1 N1 Sc1 140.9(2) . .
C11 N2 Si2 124.5(3) . .
C11 N2 Sc1 90.9(3) . .
Si2 N2 Sc1 137.7(2) . .
C5 C1 C2 120.3(4) 2_765 .
C5 C1 Sc1 90.8(3) 2_765 .
C2 C1 Sc1 73.2(3) . .
C5 C1 H1A 119.8 2_765 .
C2 C1 H1A 119.8 . .
Sc1 C1 H1A 106.1 . .
C3 C2 C1 118.9(4) . .
C3 C2 Sc1 74.3(3) . .
C1 C2 Sc1 73.7(2) . .
C3 C2 H2A 120.5 . .
C1 C2 H2A 120.5 . .
Sc1 C2 H2A 120.5 . .
C2 C3 C4 119.6(4) . .
C2 C3 Sc1 74.0(3) . .
C4 C3 Sc1 74.7(3) . .
C2 C3 H3A 120.2 . .
C4 C3 H3A 120.2 . .
Sc1 C3 H3A 120.2 . .
C3 C4 C5 120.9(4) . .
C3 C4 Sc1 72.5(3) . .
C5 C4 Sc1 89.6(3) . .
C3 C4 H4A 119.0 . .
C5 C4 H4A 119.0 . .
Sc1 C4 H4A 119.0 . .
C1 C5 C4 124.8(4) 2_765 .
C1 C5 C5 118.1(5) 2_765 2_765
C4 C5 C5 117.0(5) . 2_765
N1 C6 C7 130.1(4) . .
N1 C6 C10 123.3(4) . .
C7 C6 C10 106.0(4) . .
N1 C6 Fe1 122.5(3) . .
C7 C6 Fe1 67.2(3) . .
C10 C6 Fe1 67.9(3) . .
C6 C7 C8 109.2(4) . .
C6 C7 Fe1 72.8(3) . .
C8 C7 Fe1 69.3(3) . .
C6 C7 H7 125.4 . .
C8 C7 H7 125.4 . .
Fe1 C7 H7 124.0 . .
C9 C8 C7 108.3(4) . .
C9 C8 Fe1 70.0(3) . .
C7 C8 Fe1 69.8(3) . .
C9 C8 H8 125.9 . .
C7 C8 H8 125.9 . .
Fe1 C8 H8 126.0 . .
C8 C9 C10 107.9(4) . .
C8 C9 Fe1 69.4(3) . .
C10 C9 Fe1 70.7(3) . .
C8 C9 H9 126.1 . .
C10 C9 H9 126.1 . .
Fe1 C9 H9 125.4 . .
C9 C10 C6 108.5(4) . .
C9 C10 Fe1 68.8(3) . .
C6 C10 Fe1 71.4(3) . .
C9 C10 H10 125.7 . .
C6 C10 H10 125.7 . .
Fe1 C10 H10 125.7 . .
N2 C11 C12 129.9(4) . .
N2 C11 C15 123.9(4) . .
C12 C11 C15 105.7(4) . .
N2 C11 Fe1 123.9(3) . .
C12 C11 Fe1 66.6(2) . .
C15 C11 Fe1 67.8(3) . .
C13 C12 C11 109.2(4) . .
C13 C12 Fe1 69.2(3) . .
C11 C12 Fe1 73.4(3) . .
C13 C12 H12 125.4 . .
C11 C12 H12 125.4 . .
Fe1 C12 H12 123.6 . .
C12 C13 C14 108.1(4) . .
C12 C13 Fe1 69.9(3) . .
C14 C13 Fe1 69.8(3) . .
C12 C13 H13 126.0 . .
C14 C13 H13 126.0 . .
Fe1 C13 H13 125.9 . .
C15 C14 C13 107.6(4) . .
C15 C14 Fe1 71.2(3) . .
C13 C14 Fe1 69.2(3) . .
C15 C14 H14 126.2 . .
C13 C14 H14 126.2 . .
Fe1 C14 H14 125.0 . .
C14 C15 C11 109.3(4) . .
C14 C15 Fe1 68.5(3) . .
C11 C15 Fe1 72.0(3) . .
C14 C15 H15 125.3 . .
C11 C15 H15 125.3 . .
Fe1 C15 H15 125.7 . .
Si1 C16 H16A 109.5 . .
Si1 C16 H16B 109.5 . .
H16A C16 H16B 109.5 . .
Si1 C16 H16C 109.5 . .
H16A C16 H16C 109.5 . .
H16B C16 H16C 109.5 . .
Si1 C17 H17A 109.5 . .
Si1 C17 H17B 109.5 . .
H17A C17 H17B 109.5 . .
Si1 C17 H17C 109.5 . .
H17A C17 H17C 109.5 . .
H17B C17 H17C 109.5 . .
C21 C18 C20 109.9(5) . .
C21 C18 C19 108.0(5) . .
C20 C18 C19 107.7(5) . .
C21 C18 Si1 112.2(4) . .
C20 C18 Si1 110.2(4) . .
C19 C18 Si1 108.8(4) . .
C18 C19 H19A 109.5 . .
C18 C19 H19B 109.5 . .
H19A C19 H19B 109.5 . .
C18 C19 H19C 109.5 . .
H19A C19 H19C 109.5 . .
H19B C19 H19C 109.5 . .
C18 C20 H20A 109.5 . .
C18 C20 H20B 109.5 . .
H20A C20 H20B 109.5 . .
C18 C20 H20C 109.5 . .
H20A C20 H20C 109.5 . .
H20B C20 H20C 109.5 . .
C18 C21 H21A 109.5 . .
C18 C21 H21B 109.5 . .
H21A C21 H21B 109.5 . .
C18 C21 H21C 109.5 . .
H21A C21 H21C 109.5 . .
H21B C21 H21C 109.5 . .
Si2 C22 H22A 109.5 . .
Si2 C22 H22B 109.5 . .
H22A C22 H22B 109.5 . .
Si2 C22 H22C 109.5 . .
H22A C22 H22C 109.5 . .
H22B C22 H22C 109.5 . .
Si2 C23 H23A 109.5 . .
Si2 C23 H23B 109.5 . .
H23A C23 H23B 109.5 . .
Si2 C23 H23C 109.5 . .
H23A C23 H23C 109.5 . .
H23B C23 H23C 109.5 . .
C26 C24 C25 108.7(5) . .
C26 C24 C27 108.7(5) . .
C25 C24 C27 109.8(6) . .
C26 C24 Si2 110.5(4) . .
C25 C24 Si2 111.0(4) . .
C27 C24 Si2 108.2(4) . .
C24 C25 H25A 109.5 . .
C24 C25 H25B 109.5 . .
H25A C25 H25B 109.5 . .
C24 C25 H25C 109.5 . .
H25A C25 H25C 109.5 . .
H25B C25 H25C 109.5 . .
C24 C26 H26A 109.5 . .
C24 C26 H26B 109.5 . .
H26A C26 H26B 109.5 . .
C24 C26 H26C 109.5 . .
H26A C26 H26C 109.5 . .
H26B C26 H26C 109.5 . .
C24 C27 H27A 109.5 . .
C24 C27 H27B 109.5 . .
H27A C27 H27B 109.5 . .
C24 C27 H27C 109.5 . .
H27A C27 H27C 109.5 . .
H27B C27 H27C 109.5 . .
C2S C1S C6S 117.9(5) . .
C2S C1S C7S 121.7(5) . .
C6S C1S C7S 120.5(6) . .
C1S C2S C3S 121.3(5) . .
C1S C2S H2SA 119.4 . .
C3S C2S H2SA 119.4 . .
C4S C3S C2S 119.6(6) . .
C4S C3S H3SA 120.2 . .
C2S C3S H3SA 120.2 . .
C5S C4S C3S 119.8(6) . .
C5S C4S H4SA 120.1 . .
C3S C4S H4SA 120.1 . .
C4S C5S C6S 120.8(5) . .
C4S C5S H5SA 119.6 . .
C6S C5S H5SA 119.6 . .
C5S C6S C1S 120.7(6) . .
C5S C6S H6SA 119.7 . .
C1S C6S H6SA 119.7 . .
C1S C7S H7SA 109.5 . .
C1S C7S H7SB 109.5 . .
H7SA C7S H7SB 109.5 . .
C1S C7S H7SC 109.5 . .
H7SA C7S H7SC 109.5 . .
H7SB C7S H7SC 109.5 . .

loop_
_geom_bond_atom_site_label_1
_geom_bond_atom_site_label_2
_geom_bond_distance
_geom_bond_site_symmetry_2
Sc1 N1 2.056(4) .
Sc1 N2 2.090(4) .
Sc1 C2 2.503(4) .
Sc1 C3 2.506(5) .
Sc1 C1 2.511(4) .
Sc1 C4 2.536(5) .
Sc1 Fe1 2.8312(12) .
Fe1 C13 2.034(5) .
Fe1 C8 2.038(5) .
Fe1 C14 2.043(5) .
Fe1 C12 2.044(5) .
Fe1 C7 2.044(5) .
Fe1 C9 2.046(5) .
Fe1 C10 2.072(5) .
Fe1 C15 2.078(5) .
Fe1 C6 2.119(4) .
Fe1 C11 2.135(4) .
Si1 N1 1.723(4) .
Si1 C16 1.861(5) .
Si1 C17 1.866(6) .
Si1 C18 1.894(5) .
Si2 N2 1.718(4) .
Si2 C23 1.869(6) .
Si2 C22 1.875(5) .
Si2 C24 1.911(5) .
N1 C6 1.399(6) .
N2 C11 1.397(6) .
C1 C5 1.421(6) 2_765
C1 C2 1.429(7) .
C1 H1A 0.9500 .
C2 C3 1.368(7) .
C2 H2A 1.0000 .
C3 C4 1.425(7) .
C3 H3A 1.0000 .
C4 C5 1.426(6) .
C4 H4A 1.0000 .
C5 C1 1.421(6) 2_765
C5 C5 1.445(9) 2_765
C6 C7 1.425(7) .
C6 C10 1.459(7) .
C7 C8 1.427(7) .
C7 H7 0.9500 .
C8 C9 1.417(7) .
C8 H8 0.9500 .
C9 C10 1.426(7) .
C9 H9 0.9500 .
C10 H10 0.9500 .
C11 C12 1.434(6) .
C11 C15 1.450(7) .
C12 C13 1.424(7) .
C12 H12 0.9500 .
C13 C14 1.427(7) .
C13 H13 0.9500 .
C14 C15 1.419(6) .
C14 H14 0.9500 .
C15 H15 0.9500 .
C16 H16A 0.9800 .
C16 H16B 0.9800 .
C16 H16C 0.9800 .
C17 H17A 0.9800 .
C17 H17B 0.9800 .
C17 H17C 0.9800 .
C18 C21 1.515(8) .
C18 C20 1.522(8) .
C18 C19 1.543(8) .
C19 H19A 0.9800 .
C19 H19B 0.9800 .
C19 H19C 0.9800 .
C20 H20A 0.9800 .
C20 H20B 0.9800 .
C20 H20C 0.9800 .
C21 H21A 0.9800 .
C21 H21B 0.9800 .
C21 H21C 0.9800 .
C22 H22A 0.9800 .
C22 H22B 0.9800 .
C22 H22C 0.9800 .
C23 H23A 0.9800 .
C23 H23B 0.9800 .
C23 H23C 0.9800 .
C24 C26 1.507(7) .
C24 C25 1.515(8) .
C24 C27 1.528(8) .
C25 H25A 0.9800 .
C25 H25B 0.9800 .
C25 H25C 0.9800 .
C26 H26A 0.9800 .
C26 H26B 0.9800 .
C26 H26C 0.9800 .
C27 H27A 0.9800 .
C27 H27B 0.9800 .
C27 H27C 0.9800 .
C1S C2S 1.382(9) .
C1S C6S 1.396(8) .
C1S C7S 1.510(8) .
C2S C3S 1.393(9) .
C2S H2SA 0.9500 .
C3S C4S 1.378(8) .
C3S H3SA 0.9500 .
C4S C5S 1.366(9) .
C4S H4SA 0.9500 .
C5S C6S 1.381(8) .
C5S H5SA 0.9500 .
C6S H6SA 0.9500 .
C7S H7SA 0.9800 .
C7S H7SB 0.9800 .
C7S H7SC 0.9800 .
